data_4338002
loop_
_publ_author_name
'K\"ogel, Julius F'
'Finger, Lars H.'
'Frank, Nicolas'
'Sundermeyer, J\"org'

_publ_section_title
;
 The New NH-Acid HN(C6F5)(C(CF3)3) and Its Crystalline and Volatile
 Alkaline and Earth Alkaline Metal Salts.
;
_journal_issue 7
_journal_name_full 'Inorganic chemistry'
_journal_page_first 3839
_journal_paper_doi 10.1021/ic5001717
_journal_volume 53
_journal_year 2014
_chemical_formula_moiety 'C10 F14 K1 N1'
_chemical_formula_sum 'C10 F14 K N'
_chemical_formula_weight 439.21
_chemical_name_common KN(C6F5)(C4F9)
_chemical_name_systematic
;
Potassium-(pentafluorophenyl)(nonafluoro-tert-butyl)amide
;
_space_group_IT_number 15
_symmetry_cell_setting monoclinic
_symmetry_space_group_name_Hall '-C 2yc'
_symmetry_space_group_name_H-M 'C 1 2/c 1'
_atom_sites_solution_primary direct
_atom_sites_solution_secondary difmap
_audit_creation_method SHELXL-97
_cell_angle_alpha 90.00
_cell_angle_beta 95.485(3)
_cell_angle_gamma 90.00
_cell_formula_units_Z 8
_cell_length_a 15.9930(5)
_cell_length_b 13.9077(6)
_cell_length_c 11.7967(4)
_cell_measurement_reflns_used 21902
_cell_measurement_temperature 100(2)
_cell_measurement_theta_max 27.135
_cell_measurement_theta_min 1.945
_cell_volume 2611.88(17)
_computing_cell_refinement 'STOE X-AREA'
_computing_data_collection 'STOE X-AREA'
_computing_data_reduction 'STOE X-RED'
_computing_molecular_graphics 'Ortep-3 for Windows (Farrugia, 1997)'
_computing_publication_material 'WinGX publication routines (Farrugia, 1999)'
_computing_structure_refinement 'SHELXL-97 (Sheldrick, 2008)'
_computing_structure_solution 'SIR92 (Giacovazzo et al, 1993)'
_diffrn_ambient_temperature 100(2)
_diffrn_detector_area_resol_mean 6.67
_diffrn_measured_fraction_theta_full 1.000
_diffrn_measured_fraction_theta_max 0.992
_diffrn_measurement_device_type 'STOE IPDS 2T'
_diffrn_measurement_method 'rotation method'
_diffrn_radiation_monochromator graphite
_diffrn_radiation_source 'fine-focus sealed tube'
_diffrn_radiation_type MoK\a
_diffrn_radiation_wavelength 0.71073
_diffrn_reflns_av_R_equivalents 0.0409
_diffrn_reflns_av_sigmaI/netI 0.0196
_diffrn_reflns_limit_h_max 20
_diffrn_reflns_limit_h_min -20
_diffrn_reflns_limit_k_max 17
_diffrn_reflns_limit_k_min -17
_diffrn_reflns_limit_l_max 14
_diffrn_reflns_limit_l_min -14
_diffrn_reflns_number 17992
_diffrn_reflns_theta_full 25.00
_diffrn_reflns_theta_max 26.77
_diffrn_reflns_theta_min 1.94
_exptl_absorpt_coefficient_mu 0.584
_exptl_absorpt_correction_T_max 0.9645
_exptl_absorpt_correction_T_min 0.8222
_exptl_absorpt_correction_type multi-scan
_exptl_absorpt_process_details
;

[c.f. r.h. blessing, acta cryst. (1995), a51, 33-38]

;
_exptl_crystal_colour colourless
_exptl_crystal_density_diffrn 2.234
_exptl_crystal_density_method 'not measured'
_exptl_crystal_description plate
_exptl_crystal_F_000 1696
_exptl_crystal_size_max 0.25
_exptl_crystal_size_mid 0.23
_exptl_crystal_size_min 0.07
_refine_diff_density_max 0.360
_refine_diff_density_min -0.262
_refine_diff_density_rms 0.049
_refine_ls_extinction_method none
_refine_ls_goodness_of_fit_ref 1.029
_refine_ls_hydrogen_treatment none
_refine_ls_matrix_type full
_refine_ls_number_parameters 235
_refine_ls_number_reflns 2775
_refine_ls_number_restraints 0
_refine_ls_restrained_S_all 1.029
_refine_ls_R_factor_all 0.0248
_refine_ls_R_factor_gt 0.0214
_refine_ls_shift/su_max 0.001
_refine_ls_shift/su_mean 0.000
_refine_ls_structure_factor_coef Fsqd
_refine_ls_weighting_details 'calc w=1/[\s^2^(Fo^2^)+(0.0276P)^2^+1.7868P] where P=(Fo^2^+2Fc^2^)/3'
_refine_ls_weighting_scheme calc
_refine_ls_wR_factor_gt 0.0527
_refine_ls_wR_factor_ref 0.0537
_reflns_number_gt 2517
_reflns_number_total 2775
_reflns_threshold_expression >2\s(I)
_cod_data_source_file ic5001717_si_003.cif
_cod_data_source_block nfj17
_cod_depositor_comments 'Adding full bibliography for 4338000--4338004.cif.'
_cod_original_cell_volume 2611.88(16)
_cod_original_sg_symbol_H-M 'C 2/c'
_cod_original_formula_sum 'C10 F14 K1 N1'
_cod_database_code 4338002
_audit_contact_author 'Joerg Sundermeyer'

loop_
_symmetry_equiv_pos_as_xyz
'x, y, z'
'-x, y, -z+1/2'
'x+1/2, y+1/2, z'
'-x+1/2, y+1/2, -z+1/2'
'-x, -y, -z'
'x, -y, z-1/2'
'-x+1/2, -y+1/2, -z'
'x+1/2, -y+1/2, z-1/2'

loop_
_atom_site_label
_atom_site_type_symbol
_atom_site_fract_x
_atom_site_fract_y
_atom_site_fract_z
_atom_site_U_iso_or_equiv
_atom_site_adp_type
_atom_site_occupancy
_atom_site_symmetry_multiplicity
_atom_site_calc_flag
C1 C 0.91351(7) 0.25789(8) 0.95020(10) 0.0141(2) Uani 1 1 d
C2 C 0.93548(8) 0.17124(9) 0.89997(10) 0.0164(2) Uani 1 1 d
C3 C 1.00704(8) 0.11947(9) 0.93382(11) 0.0190(2) Uani 1 1 d
C4 C 1.06155(8) 0.15165(9) 1.02343(11) 0.0212(3) Uani 1 1 d
C5 C 1.04239(8) 0.23554(9) 1.07781(11) 0.0196(3) Uani 1 1 d
C6 C 0.97068(7) 0.28582(8) 1.04186(10) 0.0156(2) Uani 1 1 d
C7 C 0.82822(7) 0.37893(8) 0.84187(10) 0.0144(2) Uani 1 1 d
C8 C 0.83182(8) 0.34230(9) 0.71616(10) 0.0178(2) Uani 1 1 d
C9 C 0.73917(8) 0.42189(9) 0.85088(11) 0.0182(2) Uani 1 1 d
C10 C 0.89298(7) 0.46314(9) 0.86138(10) 0.0159(2) Uani 1 1 d
N1 N 0.83621(6) 0.30432(7) 0.92434(8) 0.0139(2) Uani 1 1 d
F1 F 0.88298(5) 0.13381(5) 0.81448(6) 0.02095(16) Uani 1 1 d
F2 F 1.02336(5) 0.03672(5) 0.88190(7) 0.02531(18) Uani 1 1 d
F3 F 1.13059(5) 0.10151(6) 1.05826(8) 0.0319(2) Uani 1 1 d
F4 F 1.09397(5) 0.26771(6) 1.16681(7) 0.02851(19) Uani 1 1 d
F5 F 0.95483(4) 0.36623(5) 1.10053(6) 0.01850(16) Uani 1 1 d
F6 F 0.81011(5) 0.40767(6) 0.63539(6) 0.02730(18) Uani 1 1 d
F7 F 0.78026(5) 0.26718(5) 0.69355(6) 0.02152(17) Uani 1 1 d
F8 F 0.90917(4) 0.31221(6) 0.70140(6) 0.02270(17) Uani 1 1 d
F9 F 0.72358(5) 0.49994(6) 0.78567(7) 0.02856(19) Uani 1 1 d
F10 F 0.67885(4) 0.35806(6) 0.81953(7) 0.02462(17) Uani 1 1 d
F11 F 0.72760(5) 0.44820(6) 0.95708(6) 0.02262(17) Uani 1 1 d
F12 F 0.88840(5) 0.52774(5) 0.77548(7) 0.02431(17) Uani 1 1 d
F13 F 0.97138(4) 0.43083(5) 0.87153(6) 0.01816(16) Uani 1 1 d
F14 F 0.88127(5) 0.51193(5) 0.95571(6) 0.02248(17) Uani 1 1 d
K1 K 0.786818(16) 0.343549(19) 1.14300(2) 0.01774(7) Uani 1 1 d

loop_
_atom_site_aniso_label
_atom_site_aniso_U_11
_atom_site_aniso_U_22
_atom_site_aniso_U_33
_atom_site_aniso_U_23
_atom_site_aniso_U_13
_atom_site_aniso_U_12
C1 0.0138(6) 0.0143(5) 0.0142(5) 0.0014(4) 0.0018(4) -0.0012(4)
C2 0.0165(6) 0.0168(6) 0.0155(6) -0.0014(5) -0.0004(4) -0.0025(4)
C3 0.0217(6) 0.0140(6) 0.0215(6) -0.0016(5) 0.0034(5) 0.0018(5)
C4 0.0182(6) 0.0200(6) 0.0246(7) 0.0018(5) -0.0019(5) 0.0067(5)
C5 0.0179(6) 0.0212(6) 0.0183(6) -0.0012(5) -0.0052(5) 0.0005(5)
C6 0.0172(6) 0.0135(5) 0.0161(6) -0.0011(4) 0.0018(4) -0.0003(4)
C7 0.0130(5) 0.0162(5) 0.0140(5) 0.0007(4) 0.0004(4) -0.0008(4)
C8 0.0175(6) 0.0207(6) 0.0150(6) 0.0022(5) 0.0007(5) -0.0029(5)
C9 0.0164(6) 0.0192(6) 0.0187(6) 0.0038(5) 0.0002(5) 0.0008(5)
C10 0.0160(6) 0.0155(6) 0.0161(6) 0.0021(4) 0.0004(4) 0.0008(4)
N1 0.0124(5) 0.0147(5) 0.0147(5) 0.0022(4) 0.0012(4) 0.0001(4)
F1 0.0204(4) 0.0204(4) 0.0211(4) -0.0073(3) -0.0031(3) -0.0014(3)
F2 0.0285(4) 0.0173(4) 0.0299(4) -0.0065(3) 0.0014(3) 0.0066(3)
F3 0.0255(4) 0.0290(4) 0.0387(5) -0.0047(4) -0.0093(4) 0.0147(4)
F4 0.0257(4) 0.0290(4) 0.0275(4) -0.0075(3) -0.0144(3) 0.0062(3)
F5 0.0192(4) 0.0173(4) 0.0182(3) -0.0055(3) -0.0022(3) 0.0021(3)
F6 0.0359(5) 0.0302(4) 0.0151(4) 0.0074(3) -0.0015(3) -0.0031(3)
F7 0.0214(4) 0.0265(4) 0.0162(3) -0.0028(3) -0.0002(3) -0.0083(3)
F8 0.0180(4) 0.0304(4) 0.0207(4) -0.0055(3) 0.0066(3) -0.0033(3)
F9 0.0217(4) 0.0300(4) 0.0340(4) 0.0166(4) 0.0028(3) 0.0088(3)
F10 0.0121(3) 0.0311(4) 0.0301(4) -0.0007(3) -0.0011(3) -0.0023(3)
F11 0.0195(4) 0.0263(4) 0.0226(4) -0.0017(3) 0.0049(3) 0.0063(3)
F12 0.0248(4) 0.0194(4) 0.0276(4) 0.0104(3) -0.0034(3) -0.0041(3)
F13 0.0125(3) 0.0184(4) 0.0235(4) 0.0010(3) 0.0012(3) -0.0012(3)
F14 0.0224(4) 0.0203(4) 0.0250(4) -0.0076(3) 0.0034(3) -0.0014(3)
K1 0.01740(13) 0.02046(14) 0.01550(13) -0.00226(10) 0.00230(9) -0.00443(10)

loop_
_atom_type_symbol
_atom_type_description
_atom_type_scat_dispersion_real
_atom_type_scat_dispersion_imag
_atom_type_scat_source
C C 0.0033 0.0016 'International Tables Vol C Tables 4.2.6.8 and 6.1.1.4'
N N 0.0061 0.0033 'International Tables Vol C Tables 4.2.6.8 and 6.1.1.4'
F F 0.0171 0.0103 'International Tables Vol C Tables 4.2.6.8 and 6.1.1.4'
K K 0.2009 0.2494 'International Tables Vol C Tables 4.2.6.8 and 6.1.1.4'

loop_
_geom_angle_atom_site_label_1
_geom_angle_atom_site_label_2
_geom_angle_atom_site_label_3
_geom_angle
_geom_angle_site_symmetry_1
_geom_angle_site_symmetry_3
N1 C1 C2 123.71(10) . .
N1 C1 C6 122.44(10) . .
C2 C1 C6 113.12(11) . .
N1 C1 K1 54.22(6) . .
C2 C1 K1 140.58(8) . .
C6 C1 K1 76.92(7) . .
F1 C2 C3 116.99(11) . .
F1 C2 C1 118.87(10) . .
C3 C2 C1 124.12(11) . .
F2 C3 C2 120.56(11) . .
F2 C3 C4 119.48(11) . .
C2 C3 C4 119.95(11) . .
F3 C4 C3 120.63(11) . .
F3 C4 C5 120.77(11) . .
C3 C4 C5 118.59(11) . .
F4 C5 C6 120.10(11) . .
F4 C5 C4 119.75(11) . .
C6 C5 C4 120.15(11) . .
F5 C6 C5 117.03(11) . .
F5 C6 C1 118.92(10) . .
C5 C6 C1 124.05(11) . .
F5 C6 K1 53.82(5) . .
C5 C6 K1 137.84(9) . .
C1 C6 K1 79.20(7) . .
N1 C7 C9 104.87(9) . .
N1 C7 C10 115.53(9) . .
C9 C7 C10 107.42(10) . .
N1 C7 C8 113.57(10) . .
C9 C7 C8 107.72(9) . .
C10 C7 C8 107.29(9) . .
F8 C8 F6 107.52(10) . .
F8 C8 F7 106.85(10) . .
F6 C8 F7 105.94(9) . .
F8 C8 C7 110.04(9) . .
F6 C8 C7 114.86(10) . .
F7 C8 C7 111.23(9) . .
F11 C9 F10 106.29(10) . .
F11 C9 F9 106.37(10) . .
F10 C9 F9 106.82(10) . .
F11 C9 C7 112.27(10) . .
F10 C9 C7 111.52(10) . .
F9 C9 C7 113.13(10) . .
F13 C10 F14 107.72(9) . .
F13 C10 F12 106.02(9) . .
F14 C10 F12 106.62(10) . .
F13 C10 C7 111.48(10) . .
F14 C10 C7 111.10(9) . .
F12 C10 C7 113.55(9) . .
C1 N1 C7 120.36(9) . .
C1 N1 K1 102.01(7) . .
C7 N1 K1 118.05(7) . .
C1 N1 K1 107.08(7) . 7_657
C7 N1 K1 108.42(7) . 7_657
K1 N1 K1 98.36(3) . 7_657
C2 F1 K1 111.30(7) . 7_657
C5 F4 K1 177.41(8) . 2_757
C6 F5 K1 103.22(6) . .
C8 F7 K1 124.56(7) . 7_657
C9 F9 K1 149.26(7) . 6_565
C9 F10 K1 118.78(7) . 7_657
C9 F11 K1 122.69(7) . .
C10 F12 K1 146.39(7) . 6_565
F11 K1 F7 136.96(2) . 7_657
F11 K1 F12 104.29(3) . 6_566
F7 K1 F12 102.16(2) 7_657 6_566
F11 K1 F5 93.53(2) . .
F7 K1 F5 129.15(2) 7_657 .
F12 K1 F5 60.71(2) 6_566 .
F11 K1 N1 58.25(3) . .
F7 K1 N1 133.73(3) 7_657 .
F12 K1 N1 115.89(3) 6_566 .
F5 K1 N1 60.04(2) . .
F11 K1 F1 79.48(2) . 7_657
F7 K1 F1 59.63(2) 7_657 7_657
F12 K1 F1 110.29(2) 6_566 7_657
F5 K1 F1 167.13(2) . 7_657
N1 K1 F1 122.78(3) . 7_657
F11 K1 F10 133.56(2) . 7_657
F7 K1 F10 55.39(2) 7_657 7_657
F12 K1 F10 116.45(2) 6_566 7_657
F5 K1 F10 87.99(2) . 7_657
N1 K1 F10 83.47(3) . 7_657
F1 K1 F10 104.68(2) 7_657 7_657
F11 K1 N1 89.07(3) . 7_657
F7 K1 N1 59.88(2) 7_657 7_657
F12 K1 N1 161.74(3) 6_566 7_657
F5 K1 N1 131.92(3) . 7_657
N1 K1 N1 81.64(3) . 7_657
F1 K1 N1 59.34(2) 7_657 7_657
F10 K1 N1 57.82(2) 7_657 7_657
F11 K1 F9 87.36(2) . 6_566
F7 K1 F9 80.67(2) 7_657 6_566
F12 K1 F9 55.09(2) 6_566 6_566
F5 K1 F9 113.67(2) . 6_566
N1 K1 F9 142.70(3) . 6_566
F1 K1 F9 55.65(2) 7_657 6_566
F10 K1 F9 133.81(3) 7_657 6_566
N1 K1 F9 114.41(3) 7_657 6_566
F11 K1 F4 159.81(2) . 2_757
F7 K1 F4 62.78(2) 7_657 2_757
F12 K1 F4 60.78(2) 6_566 2_757
F5 K1 F4 67.68(2) . 2_757
N1 K1 F4 113.77(3) . 2_757
F1 K1 F4 117.40(2) 7_657 2_757
F10 K1 F4 56.23(2) 7_657 2_757
N1 K1 F4 108.77(3) 7_657 2_757
F9 K1 F4 93.45(2) 6_566 2_757
F11 K1 C6 95.17(3) . .
F7 K1 C6 121.58(3) 7_657 .
F12 K1 C6 82.55(3) 6_566 .
F5 K1 C6 22.96(2) . .
N1 K1 C6 45.68(3) . .
F1 K1 C6 166.91(3) 7_657 .
F10 K1 C6 70.32(3) 7_657 .
N1 K1 C6 108.99(3) 7_657 .
F9 K1 C6 136.57(3) 6_566 .
F4 K1 C6 70.56(3) 2_757 .
F11 K1 C1 80.35(3) . .
F7 K1 C1 124.54(3) 7_657 .
F12 K1 C1 104.28(3) 6_566 .
F5 K1 C1 43.64(2) . .
N1 K1 C1 23.77(3) . .
F1 K1 C1 143.26(3) 7_657 .
F10 K1 C1 69.21(3) 7_657 .
N1 K1 C1 90.02(3) 7_657 .
F9 K1 C1 152.53(3) 6_566 .
F4 K1 C1 90.02(3) 2_757 .
C6 K1 C1 23.88(3) . .

loop_
_geom_bond_atom_site_label_1
_geom_bond_atom_site_label_2
_geom_bond_distance
_geom_bond_site_symmetry_2
C1 N1 1.4022(15) .
C1 C2 1.4024(17) .
C1 C6 1.4025(16) .
C1 K1 3.4028(12) .
C2 F1 1.3532(14) .
C2 C3 1.3784(18) .
C3 F2 1.3411(14) .
C3 C4 1.3790(18) .
C4 F3 1.3370(14) .
C4 C5 1.3800(18) .
C5 F4 1.3482(14) .
C5 C6 1.3752(17) .
C6 F5 1.3518(14) .
C6 K1 3.3742(12) .
C7 N1 1.4198(15) .
C7 C9 1.5573(17) .
C7 C10 1.5659(16) .
C7 C8 1.5742(16) .
C8 F8 1.3331(15) .
C8 F6 1.3386(14) .
C8 F7 1.3419(14) .
C9 F11 1.3350(15) .
C9 F10 1.3369(15) .
C9 F9 1.3400(14) .
C10 F13 1.3266(14) .
C10 F14 1.3318(14) .
C10 F12 1.3509(14) .
N1 K1 2.8223(10) .
N1 K1 2.9039(10) 7_657
F1 K1 2.8259(8) 7_657
F4 K1 2.9939(8) 2_757
F5 K1 2.7978(8) .
F7 K1 2.7633(8) 7_657
F9 K1 2.9865(8) 6_565
F10 K1 2.8832(9) 7_657
F11 K1 2.7255(8) .
F12 K1 2.7930(8) 6_565
K1 F7 2.7633(8) 7_657
K1 F12 2.7930(8) 6_566
K1 F1 2.8259(8) 7_657
K1 F10 2.8832(9) 7_657
K1 N1 2.9039(10) 7_657
K1 F9 2.9865(8) 6_566
K1 F4 2.9939(8) 2_757

loop_
_geom_torsion_atom_site_label_1
_geom_torsion_atom_site_label_2
_geom_torsion_atom_site_label_3
_geom_torsion_atom_site_label_4
_geom_torsion
_geom_torsion_site_symmetry_1
_geom_torsion_site_symmetry_4
N1 C1 C2 F1 6.09(17) . .
C6 C1 C2 F1 176.49(10) . .
K1 C1 C2 F1 78.92(15) . .
N1 C1 C2 C3 -172.33(12) . .
C6 C1 C2 C3 -1.93(17) . .
K1 C1 C2 C3 -99.50(15) . .
F1 C2 C3 F2 1.08(18) . .
C1 C2 C3 F2 179.53(11) . .
F1 C2 C3 C4 -177.47(11) . .
C1 C2 C3 C4 1.0(2) . .
F2 C3 C4 F3 0.5(2) . .
C2 C3 C4 F3 179.05(12) . .
F2 C3 C4 C5 -178.17(12) . .
C2 C3 C4 C5 0.4(2) . .
F3 C4 C5 F4 0.3(2) . .
C3 C4 C5 F4 178.94(12) . .
F3 C4 C5 C6 -179.28(12) . .
C3 C4 C5 C6 -0.6(2) . .
F4 C5 C6 F5 -0.98(18) . .
C4 C5 C6 F5 178.59(11) . .
F4 C5 C6 C1 179.94(11) . .
C4 C5 C6 C1 -0.5(2) . .
F4 C5 C6 K1 -65.90(17) . .
C4 C5 C6 K1 113.66(14) . .
N1 C1 C6 F5 -6.84(17) . .
C2 C1 C6 F5 -177.38(10) . .
K1 C1 C6 F5 -37.64(9) . .
N1 C1 C6 C5 172.22(12) . .
C2 C1 C6 C5 1.69(18) . .
K1 C1 C6 C5 141.43(13) . .
N1 C1 C6 K1 30.80(10) . .
C2 C1 C6 K1 -139.74(9) . .
N1 C7 C8 F8 -69.54(12) . .
C9 C7 C8 F8 174.77(10) . .
C10 C7 C8 F8 59.38(12) . .
N1 C7 C8 F6 168.98(10) . .
C9 C7 C8 F6 53.29(13) . .
C10 C7 C8 F6 -62.09(13) . .
N1 C7 C8 F7 48.66(13) . .
C9 C7 C8 F7 -67.03(12) . .
C10 C7 C8 F7 177.59(9) . .
N1 C7 C9 F11 53.78(13) . .
C10 C7 C9 F11 -69.63(12) . .
C8 C7 C9 F11 175.07(10) . .
N1 C7 C9 F10 -65.37(12) . .
C10 C7 C9 F10 171.21(9) . .
C8 C7 C9 F10 55.91(12) . .
N1 C7 C9 F9 174.18(10) . .
C10 C7 C9 F9 50.77(13) . .
C8 C7 C9 F9 -64.53(13) . .
N1 C7 C10 F13 54.32(13) . .
C9 C7 C10 F13 170.94(9) . .
C8 C7 C10 F13 -73.48(12) . .
N1 C7 C10 F14 -65.83(13) . .
C9 C7 C10 F14 50.79(12) . .
C8 C7 C10 F14 166.37(9) . .
N1 C7 C10 F12 173.99(10) . .
C9 C7 C10 F12 -69.39(12) . .
C8 C7 C10 F12 46.20(13) . .
C2 C1 N1 C7 -95.43(14) . .
C6 C1 N1 C7 95.05(14) . .
K1 C1 N1 C7 132.98(11) . .
C2 C1 N1 K1 131.59(10) . .
C6 C1 N1 K1 -37.93(12) . .
C2 C1 N1 K1 28.83(13) . 7_657
C6 C1 N1 K1 -140.69(10) . 7_657
K1 C1 N1 K1 -102.76(5) . 7_657
C9 C7 N1 C1 -171.61(10) . .
C10 C7 N1 C1 -53.56(14) . .
C8 C7 N1 C1 71.03(13) . .
C9 C7 N1 K1 -45.78(10) . .
C10 C7 N1 K1 72.26(11) . .
C8 C7 N1 K1 -163.14(7) . .
C9 C7 N1 K1 64.77(9) . 7_657
C10 C7 N1 K1 -177.18(7) . 7_657
C8 C7 N1 K1 -52.59(10) . 7_657
C3 C2 F1 K1 139.07(9) . 7_657
C1 C2 F1 K1 -39.47(12) . 7_657
C5 C6 F5 K1 -131.13(10) . .
C1 C6 F5 K1 48.00(11) . .
F8 C8 F7 K1 103.11(9) . 7_657
F6 C8 F7 K1 -142.46(7) . 7_657
C7 C8 F7 K1 -17.00(13) . 7_657
F11 C9 F9 K1 110.49(14) . 6_565
F10 C9 F9 K1 -136.30(12) . 6_565
C7 C9 F9 K1 -13.2(2) . 6_565
F11 C9 F10 K1 -91.99(9) . 7_657
F9 C9 F10 K1 154.75(7) . 7_657
C7 C9 F10 K1 30.67(12) . 7_657
F10 C9 F11 K1 83.07(10) . .
F9 C9 F11 K1 -163.35(6) . .
C7 C9 F11 K1 -39.11(13) . .
F13 C10 F12 K1 179.68(8) . 6_565
F14 C10 F12 K1 -65.73(15) . 6_565
C7 C10 F12 K1 56.95(16) . 6_565
C9 F11 K1 F7 -110.93(8) . 7_657
C9 F11 K1 F12 122.83(8) . 6_566
C9 F11 K1 F5 62.18(8) . .
C9 F11 K1 N1 10.97(8) . .
C9 F11 K1 F1 -128.72(8) . 7_657
C9 F11 K1 F10 -28.40(9) . 7_657
C9 F11 K1 N1 -69.77(8) . 7_657
C9 F11 K1 F9 175.75(8) . 6_566
C9 F11 K1 F4 82.94(11) . 2_757
C9 F11 K1 C6 39.22(8) . .
C9 F11 K1 C1 20.42(8) . .
C6 F5 K1 F11 -94.93(6) . .
C6 F5 K1 F7 79.02(7) . 7_657
C6 F5 K1 F12 160.66(7) . 6_566
C6 F5 K1 N1 -45.01(6) . .
C6 F5 K1 F1 -151.46(10) . 7_657
C6 F5 K1 F10 38.60(6) . 7_657
C6 F5 K1 N1 -3.01(8) . 7_657
C6 F5 K1 F9 176.41(6) . 6_566
C6 F5 K1 F4 92.67(7) . 2_757
C6 F5 K1 C1 -22.86(6) . .
C1 N1 K1 F11 156.33(8) . .
C7 N1 K1 F11 22.00(7) . .
K1 N1 K1 F11 -94.11(3) 7_657 .
C1 N1 K1 F7 -76.97(8) . 7_657
C7 N1 K1 F7 148.69(7) . 7_657
K1 N1 K1 F7 32.58(5) 7_657 7_657
C1 N1 K1 F12 65.06(7) . 6_566
C7 N1 K1 F12 -69.28(8) . 6_566
K1 N1 K1 F12 174.61(2) 7_657 6_566
C1 N1 K1 F5 40.22(6) . .
C7 N1 K1 F5 -94.11(8) . .
K1 N1 K1 F5 149.78(4) 7_657 .
C1 N1 K1 F1 -154.50(6) . 7_657
C7 N1 K1 F1 71.17(8) . 7_657
K1 N1 K1 F1 -44.94(4) 7_657 7_657
C1 N1 K1 F10 -51.23(7) . 7_657
C7 N1 K1 F10 174.44(8) . 7_657
K1 N1 K1 F10 58.33(3) 7_657 7_657
C1 N1 K1 N1 -109.56(7) . 7_657
C7 N1 K1 N1 116.11(9) . 7_657
K1 N1 K1 N1 0.0 7_657 7_657
C1 N1 K1 F9 130.69(6) . 6_566
C7 N1 K1 F9 -3.64(10) . 6_566
K1 N1 K1 F9 -119.75(4) 7_657 6_566
C1 N1 K1 F4 -2.66(7) . 2_757
C7 N1 K1 F4 -136.99(7) . 2_757
K1 N1 K1 F4 106.90(3) 7_657 2_757
C1 N1 K1 C6 17.54(6) . .
C7 N1 K1 C6 -116.79(9) . .
K1 N1 K1 C6 127.10(5) 7_657 .
C7 N1 K1 C1 -134.33(12) . .
K1 N1 K1 C1 109.56(7) 7_657 .
F5 C6 K1 F11 86.84(6) . .
C5 C6 K1 F11 178.63(12) . .
C1 C6 K1 F11 -51.70(7) . .
F5 C6 K1 F7 -116.66(6) . 7_657
C5 C6 K1 F7 -24.87(14) . 7_657
C1 C6 K1 F7 104.80(7) . 7_657
F5 C6 K1 F12 -16.94(6) . 6_566
C5 C6 K1 F12 74.85(13) . 6_566
C1 C6 K1 F12 -155.47(7) . 6_566
C5 C6 K1 F5 91.79(14) . .
C1 C6 K1 F5 -138.53(11) . .
F5 C6 K1 N1 121.07(8) . .
C5 C6 K1 N1 -147.14(14) . .
C1 C6 K1 N1 -17.46(6) . .
F5 C6 K1 F1 151.98(10) . 7_657
C5 C6 K1 F1 -116.23(15) . 7_657
C1 C6 K1 F1 13.45(16) . 7_657
F5 C6 K1 F10 -138.53(7) . 7_657
C5 C6 K1 F10 -46.74(12) . 7_657
C1 C6 K1 F10 82.94(7) . 7_657
F5 C6 K1 N1 177.63(6) . 7_657
C5 C6 K1 N1 -90.57(13) . 7_657
C1 C6 K1 N1 39.10(7) . 7_657
F5 C6 K1 F9 -4.78(8) . 6_566
C5 C6 K1 F9 87.01(13) . 6_566
C1 C6 K1 F9 -143.31(6) . 6_566
F5 C6 K1 F4 -78.51(6) . 2_757
C5 C6 K1 F4 13.28(12) . 2_757
C1 C6 K1 F4 142.96(7) . 2_757
F5 C6 K1 C1 138.53(11) . .
C5 C6 K1 C1 -129.68(16) . .
N1 C1 K1 F11 -20.26(7) . .
C2 C1 K1 F11 -121.83(13) . .
C6 C1 K1 F11 127.56(7) . .
N1 C1 K1 F7 121.28(7) . 7_657
C2 C1 K1 F7 19.71(14) . 7_657
C6 C1 K1 F7 -90.90(7) . 7_657
N1 C1 K1 F12 -122.68(7) . 6_566
C2 C1 K1 F12 135.75(12) . 6_566
C6 C1 K1 F12 25.14(7) . 6_566
N1 C1 K1 F5 -125.84(8) . .
C2 C1 K1 F5 132.59(14) . .
C6 C1 K1 F5 21.98(6) . .
C2 C1 K1 N1 -101.57(15) . .
C6 C1 K1 N1 147.82(11) . .
N1 C1 K1 F1 37.24(9) . 7_657
C2 C1 K1 F1 -64.34(14) . 7_657
C6 C1 K1 F1 -174.95(6) . 7_657
N1 C1 K1 F10 124.05(7) . 7_657
C2 C1 K1 F10 22.48(12) . 7_657
C6 C1 K1 F10 -88.13(7) . 7_657
N1 C1 K1 N1 68.80(7) . 7_657
C2 C1 K1 N1 -32.78(13) . 7_657
C6 C1 K1 N1 -143.39(7) . 7_657
N1 C1 K1 F9 -84.90(9) . 6_566
C2 C1 K1 F9 173.53(11) . 6_566
C6 C1 K1 F9 62.92(9) . 6_566
N1 C1 K1 F4 177.57(7) . 2_757
C2 C1 K1 F4 76.00(13) . 2_757
C6 C1 K1 F4 -34.62(7) . 2_757
N1 C1 K1 C6 -147.82(11) . .
C2 C1 K1 C6 110.61(15) . .
